data_4105926
loop_
_publ_author_name
'Ryan L. Shook'
'Sonja M. Peterson'
'John Greaves'
'Curtis Moore'
'Arnold L. Rheingold'
'A. S. Borovik'

_publ_section_title
;
 Catalytic Reduction of Dioxygen to Water with a Monomeric Manganese
 Complex at Room Temperature
;
_journal_name_full 'Journal of the American Chemical Society'
_journal_page_first 5810
_journal_page_last 5817
_journal_paper_doi 10.1021/ja106564a
_journal_volume 133
_journal_year 2011
_chemical_formula_sum 'C27.5 H47.5 K Mn N7 O4.5'
_chemical_formula_weight 642.26
_chemical_name_systematic
; 
 ? 
;
_space_group_IT_number 2
_symmetry_cell_setting triclinic
_symmetry_space_group_name_Hall '-P 1'
_symmetry_space_group_name_H-M 'P -1'
_atom_sites_solution_hydrogens geom
_atom_sites_solution_primary direct
_atom_sites_solution_secondary difmap
_audit_creation_method SHELXL-97
_cell_angle_alpha 95.152(4)
_cell_angle_beta 92.776(4)
_cell_angle_gamma 106.600(4)
_cell_formula_units_Z 8
_cell_length_a 15.687(4)
_cell_length_b 20.310(5)
_cell_length_c 25.983(7)
_cell_measurement_reflns_used 9867
_cell_measurement_temperature 150(2)
_cell_measurement_theta_max 27.29
_cell_measurement_theta_min 2.49
_cell_volume 7877(4)
_computing_cell_refinement 'Bruker SAINT'
_computing_data_collection 'Bruker APEX2'
_computing_data_reduction 'Bruker SAINT'
_computing_molecular_graphics 'Bruker SHELXTL'
_computing_publication_material 'Bruker SHELXTL'
_computing_structure_refinement 'SHELXL-97 (Sheldrick, 2008)'
_computing_structure_solution 'SHELXS-97 (Sheldrick, 2008)'
_diffrn_ambient_temperature 150(2)
_diffrn_measured_fraction_theta_full 0.993
_diffrn_measured_fraction_theta_max 0.993
_diffrn_measurement_device_type 'Bruker APEX-II CCD'
_diffrn_measurement_method '\f and \w scans'
_diffrn_radiation_monochromator graphite
_diffrn_radiation_source 'fine-focus sealed tube'
_diffrn_radiation_type MoK\a
_diffrn_radiation_wavelength 0.71073
_diffrn_reflns_av_R_equivalents 0.0721
_diffrn_reflns_av_sigmaI/netI 0.0962
_diffrn_reflns_limit_h_max 18
_diffrn_reflns_limit_h_min -18
_diffrn_reflns_limit_k_max 24
_diffrn_reflns_limit_k_min -24
_diffrn_reflns_limit_l_max 30
_diffrn_reflns_limit_l_min -30
_diffrn_reflns_number 122450
_diffrn_reflns_theta_full 25.00
_diffrn_reflns_theta_max 25.00
_diffrn_reflns_theta_min 1.25
_exptl_absorpt_coefficient_mu 0.477
_exptl_absorpt_correction_T_max 0.9538
_exptl_absorpt_correction_T_min 0.8139
_exptl_absorpt_correction_type multi-scan
_exptl_absorpt_process_details SADABS
_exptl_crystal_colour green
_exptl_crystal_density_diffrn 1.083
_exptl_crystal_description Plate
_exptl_crystal_F_000 2732
_exptl_crystal_size_max 0.45
_exptl_crystal_size_mid 0.25
_exptl_crystal_size_min 0.10
_refine_diff_density_max 2.146
_refine_diff_density_min -0.720
_refine_diff_density_rms 0.117
_refine_ls_extinction_method none
_refine_ls_goodness_of_fit_ref 1.000
_refine_ls_hydrogen_treatment constr
_refine_ls_matrix_type full
_refine_ls_number_parameters 1500
_refine_ls_number_reflns 27559
_refine_ls_number_restraints 66
_refine_ls_restrained_S_all 1.002
_refine_ls_R_factor_all 0.1318
_refine_ls_R_factor_gt 0.0918
_refine_ls_shift/su_max 0.001
_refine_ls_shift/su_mean 0.000
_refine_ls_structure_factor_coef Fsqd
_refine_ls_weighting_details 'calc w=1/[\s^2^(Fo^2^)+(0.1796P)^2^+0.0000P] where P=(Fo^2^+2Fc^2^)/3'
_refine_ls_weighting_scheme calc
_refine_ls_wR_factor_gt 0.2580
_refine_ls_wR_factor_ref 0.2771
_reflns_number_gt 15605
_reflns_number_total 27559
_reflns_threshold_expression >2sigma(I)
_cod_data_source_file ja106564a_si_002.cif
_cod_data_source_block boro114
_cod_original_cell_volume 7877(3)
_cod_original_formula_sum 'C27.50 H47.50 K Mn N7 O4.50'
_cod_database_code 4105926

loop_
_symmetry_equiv_pos_as_xyz
'x, y, z'
'-x, -y, -z'

loop_
_atom_site_label
_atom_site_type_symbol
_atom_site_fract_x
_atom_site_fract_y
_atom_site_fract_z
_atom_site_U_iso_or_equiv
_atom_site_adp_type
_atom_site_occupancy
_atom_site_symmetry_multiplicity
_atom_site_calc_flag
_atom_site_refinement_flags
C1 C 0.3963(5) 0.9664(3) 0.3324(2) 0.0460(16) Uani 1 1 d .
H1A H 0.4322 1.0156 0.3362 0.055 Uiso 1 1 calc R
H1B H 0.3331 0.9643 0.3247 0.055 Uiso 1 1 calc R
C2 C 0.4267(5) 0.9280(3) 0.2887(2) 0.0438(15) Uani 1 1 d .
C3 C 0.3940(5) 0.9207(3) 0.2378(2) 0.0494(17) Uani 1 1 d .
H3 H 0.3472 0.9392 0.2280 0.059 Uiso 1 1 calc R
C4 C 0.4309(5) 0.8860(3) 0.2014(2) 0.0543(19) Uani 1 1 d .
H4 H 0.4064 0.8781 0.1665 0.065 Uiso 1 1 calc R
C5 C 0.5005(5) 0.8630(3) 0.2138(2) 0.0542(18) Uani 1 1 d .
H5 H 0.5250 0.8401 0.1875 0.065 Uiso 1 1 calc R
C6 C 0.5381(5) 0.8721(3) 0.2658(2) 0.0478(17) Uani 1 1 d .
C7 C 0.6661(6) 0.8365(3) 0.2525(3) 0.067(2) Uani 1 1 d .
C8 C 0.7329(5) 0.8069(3) 0.2808(3) 0.063(2) Uani 1 1 d .
C9 C 0.6906(5) 0.7497(3) 0.3124(3) 0.066(2) Uani 1 1 d .
H9A H 0.7367 0.7320 0.3278 0.098 Uiso 1 1 calc R
H9B H 0.6474 0.7124 0.2900 0.098 Uiso 1 1 calc R
H9C H 0.6599 0.7674 0.3400 0.098 Uiso 1 1 calc R
C10 C 0.8018(5) 0.8661(4) 0.3157(3) 0.070(2) Uani 1 1 d .
H10A H 0.7711 0.8860 0.3421 0.104 Uiso 1 1 calc R
H10B H 0.8318 0.9020 0.2943 0.104 Uiso 1 1 calc R
H10C H 0.8461 0.8478 0.3325 0.104 Uiso 1 1 calc R
C11 C 0.7887(6) 0.7784(4) 0.2389(3) 0.084(3) Uani 1 1 d .
H11A H 0.8260 0.7541 0.2559 0.125 Uiso 1 1 calc R
H11B H 0.8268 0.8171 0.2230 0.125 Uiso 1 1 calc R
H11C H 0.7475 0.7464 0.2121 0.125 Uiso 1 1 calc R
C12 C 0.4070(5) 0.9866(3) 0.4270(2) 0.0514(17) Uani 1 1 d .
H12A H 0.4012 0.9626 0.4587 0.062 Uiso 1 1 calc R
H12B H 0.3563 1.0061 0.4231 0.062 Uiso 1 1 calc R
C13 C 0.4931(5) 1.0435(3) 0.4317(2) 0.0543(19) Uani 1 1 d .
H13A H 0.5029 1.0692 0.4668 0.065 Uiso 1 1 calc R
H13B H 0.4914 1.0763 0.4059 0.065 Uiso 1 1 calc R
C14 C 0.6504(5) 1.0546(3) 0.4331(2) 0.0502(17) Uani 1 1 d .
C15 C 0.8151(5) 1.0656(4) 0.4438(3) 0.066(2) Uani 1 1 d .
C16 C 0.8230(5) 1.0821(4) 0.5030(3) 0.071(2) Uani 1 1 d .
H16A H 0.8858 1.1034 0.5152 0.107 Uiso 1 1 calc R
H16B H 0.7997 1.0393 0.5190 0.107 Uiso 1 1 calc R
H16C H 0.7886 1.1140 0.5125 0.107 Uiso 1 1 calc R
C17 C 0.8508(7) 1.1299(5) 0.4185(4) 0.111(4) Uani 1 1 d .
H17A H 0.9105 1.1551 0.4344 0.166 Uiso 1 1 calc R
H17B H 0.8111 1.1592 0.4229 0.166 Uiso 1 1 calc R
H17C H 0.8542 1.1178 0.3814 0.166 Uiso 1 1 calc R
C18 C 0.8640(6) 1.0139(5) 0.4284(3) 0.094(3) Uani 1 1 d .
H18A H 0.8594 1.0047 0.3905 0.140 Uiso 1 1 calc R
H18B H 0.8375 0.9709 0.4434 0.140 Uiso 1 1 calc R
H18C H 0.9269 1.0326 0.4411 0.140 Uiso 1 1 calc R
C19 C 0.3318(5) 0.8716(3) 0.3817(2) 0.0561(19) Uani 1 1 d .
H19A H 0.3209 0.8444 0.3472 0.067 Uiso 1 1 calc R
H19B H 0.2762 0.8823 0.3904 0.067 Uiso 1 1 calc R
C20 C 0.3598(5) 0.8293(3) 0.4232(2) 0.0553(18) Uani 1 1 d .
H20A H 0.3517 0.8489 0.4583 0.066 Uiso 1 1 calc R
H20B H 0.3222 0.7807 0.4175 0.066 Uiso 1 1 calc R
C21 C 0.4812(5) 0.7905(3) 0.4494(2) 0.0418(15) Uani 1 1 d .
C22 C 0.6199(5) 0.7637(4) 0.4802(3) 0.0674(18) Uani 1 1 d U
C23 C 0.6072(11) 0.7626(9) 0.5359(6) 0.074(3) Uani 0.50 1 d PU
H23A H 0.6326 0.8092 0.5538 0.111 Uiso 0.50 1 calc PR
H23B H 0.6371 0.7312 0.5503 0.111 Uiso 0.50 1 calc PR
H23C H 0.5433 0.7464 0.5408 0.111 Uiso 0.50 1 calc PR
C24 C 0.5852(13) 0.6804(8) 0.4504(8) 0.089(4) Uani 0.50 1 d PU
H24A H 0.5206 0.6615 0.4519 0.134 Uiso 0.50 1 calc PR
H24B H 0.6157 0.6519 0.4682 0.134 Uiso 0.50 1 calc PR
H24C H 0.5996 0.6802 0.4141 0.134 Uiso 0.50 1 calc PR
C25 C 0.7120(6) 0.7771(5) 0.4631(3) 0.089(2) Uani 1 1 d U
H25A H 0.7143 0.7394 0.4375 0.133 Uiso 1 1 calc R
H25B H 0.7538 0.7800 0.4931 0.133 Uiso 1 1 calc R
H25C H 0.7285 0.8208 0.4476 0.133 Uiso 1 1 calc R
C23' C 0.6371(12) 0.8252(9) 0.5270(6) 0.080(3) Uani 0.50 1 d PU
H23D H 0.6400 0.8688 0.5128 0.121 Uiso 0.50 1 calc PR
H23E H 0.6936 0.8296 0.5469 0.121 Uiso 0.50 1 calc PR
H23F H 0.5882 0.8144 0.5499 0.121 Uiso 0.50 1 calc PR
C24' C 0.5747(12) 0.6947(9) 0.5009(7) 0.083(3) Uani 0.50 1 d PU
H24D H 0.5099 0.6867 0.4986 0.124 Uiso 0.50 1 calc PR
H24E H 0.5964 0.6964 0.5372 0.124 Uiso 0.50 1 calc PR
H24F H 0.5889 0.6570 0.4802 0.124 Uiso 0.50 1 calc PR
C1A C -0.0660(4) 0.5977(3) 0.6491(2) 0.0380(14) Uani 1 1 d .
H1A1 H -0.1157 0.5544 0.6420 0.046 Uiso 1 1 calc R
H1A2 H -0.0910 0.6371 0.6473 0.046 Uiso 1 1 calc R
C2A C -0.0215(4) 0.6013(3) 0.7024(2) 0.0324(13) Uani 1 1 d .
C3A C -0.0535(4) 0.6270(3) 0.7457(2) 0.0366(13) Uani 1 1 d .
H3A H -0.1016 0.6465 0.7427 0.044 Uiso 1 1 calc R
C4A C -0.0142(3) 0.6239(3) 0.7932(2) 0.0306(12) Uani 1 1 d .
H4A H -0.0345 0.6419 0.8237 0.037 Uiso 1 1 calc R
C5A C 0.0557(3) 0.5943(2) 0.79683(19) 0.0277(12) Uani 1 1 d .
H5A H 0.0829 0.5917 0.8298 0.033 Uiso 1 1 calc R
C6A C 0.0852(3) 0.5688(2) 0.75177(18) 0.0251(12) Uani 1 1 d .
C7A C 0.2039(3) 0.5333(3) 0.79140(18) 0.0288(12) Uani 1 1 d .
C8A C 0.2700(4) 0.4923(3) 0.7816(2) 0.0391(14) Uani 1 1 d .
C9A C 0.3239(5) 0.4894(4) 0.8318(2) 0.065(2) Uani 1 1 d .
H9A1 H 0.3567 0.5365 0.8466 0.098 Uiso 1 1 calc R
H9A2 H 0.3662 0.4632 0.8242 0.098 Uiso 1 1 calc R
H9A3 H 0.2833 0.4668 0.8566 0.098 Uiso 1 1 calc R
C10A C 0.3372(4) 0.5275(3) 0.7430(3) 0.0492(16) Uani 1 1 d .
H10D H 0.3043 0.5320 0.7111 0.074 Uiso 1 1 calc R
H10E H 0.3770 0.4993 0.7348 0.074 Uiso 1 1 calc R
H10F H 0.3726 0.5735 0.7588 0.074 Uiso 1 1 calc R
C11A C 0.2216(4) 0.4181(3) 0.7579(3) 0.0480(16) Uani 1 1 d .
H11D H 0.1776 0.3957 0.7812 0.072 Uiso 1 1 calc R
H11E H 0.2650 0.3922 0.7531 0.072 Uiso 1 1 calc R
H11F H 0.1912 0.4193 0.7243 0.072 Uiso 1 1 calc R
C12A C -0.0449(4) 0.5709(3) 0.5573(2) 0.0424(15) Uani 1 1 d .
H12C H -0.0929 0.5922 0.5497 0.051 Uiso 1 1 calc R
H12D H -0.0016 0.5815 0.5306 0.051 Uiso 1 1 calc R
C13A C -0.0832(4) 0.4954(3) 0.5558(2) 0.0396(14) Uani 1 1 d .
H13C H -0.1385 0.4848 0.5742 0.048 Uiso 1 1 calc R
H13D H -0.0984 0.4745 0.5194 0.048 Uiso 1 1 calc R
C14A C -0.0396(4) 0.3958(3) 0.5728(2) 0.0366(14) Uani 1 1 d .
C15A C 0.0158(4) 0.2953(3) 0.5884(2) 0.0441(15) Uani 1 1 d .
C16A C -0.0712(5) 0.2501(4) 0.6083(3) 0.068(2) Uani 1 1 d .
H16D H -0.0720 0.2629 0.6455 0.103 Uiso 1 1 calc R
H16E H -0.0736 0.2012 0.6022 0.103 Uiso 1 1 calc R
H16F H -0.1230 0.2575 0.5897 0.103 Uiso 1 1 calc R
C17A C 0.0213(5) 0.2706(4) 0.5295(2) 0.0579(18) Uani 1 1 d .
H17D H -0.0294 0.2764 0.5087 0.087 Uiso 1 1 calc R
H17E H 0.0196 0.2218 0.5259 0.087 Uiso 1 1 calc R
H17F H 0.0771 0.2984 0.5174 0.087 Uiso 1 1 calc R
C18A C 0.0976(5) 0.2876(4) 0.6196(3) 0.067(2) Uani 1 1 d .
H18D H 0.1521 0.3139 0.6052 0.101 Uiso 1 1 calc R
H18E H 0.0953 0.2387 0.6174 0.101 Uiso 1 1 calc R
H18F H 0.0975 0.3054 0.6559 0.101 Uiso 1 1 calc R
C19A C 0.0614(4) 0.6715(3) 0.6102(2) 0.0406(14) Uani 1 1 d .
H19C H 0.0769 0.6925 0.6466 0.049 Uiso 1 1 calc R
H19D H 0.0308 0.7001 0.5919 0.049 Uiso 1 1 calc R
C20A C 0.1452(4) 0.6707(3) 0.5848(2) 0.0475(16) Uani 1 1 d .
H20C H 0.1339 0.6664 0.5466 0.057 Uiso 1 1 calc R
H20D H 0.1927 0.7144 0.5957 0.057 Uiso 1 1 calc R
C21A C 0.2540(4) 0.6105(3) 0.5845(2) 0.0405(14) Uani 1 1 d .
C22A C 0.3673(5) 0.5422(4) 0.5836(3) 0.062(2) Uani 1 1 d .
C23A C 0.4412(5) 0.5968(5) 0.6162(3) 0.084(3) Uani 1 1 d .
H23G H 0.4423 0.6426 0.6066 0.126 Uiso 1 1 calc R
H23H H 0.4986 0.5885 0.6101 0.126 Uiso 1 1 calc R
H23I H 0.4306 0.5946 0.6529 0.126 Uiso 1 1 calc R
C24A C 0.3819(6) 0.5466(6) 0.5248(3) 0.108(4) Uani 1 1 d .
H24G H 0.3299 0.5155 0.5039 0.162 Uiso 1 1 calc R
H24H H 0.4353 0.5330 0.5168 0.162 Uiso 1 1 calc R
H24I H 0.3897 0.5941 0.5168 0.162 Uiso 1 1 calc R
C25A C 0.3604(5) 0.4704(5) 0.5990(4) 0.085(3) Uani 1 1 d .
H25D H 0.3552 0.4705 0.6365 0.127 Uiso 1 1 calc R
H25E H 0.4139 0.4576 0.5900 0.127 Uiso 1 1 calc R
H25F H 0.3075 0.4370 0.5805 0.127 Uiso 1 1 calc R
C1B C 0.3396(4) 1.0114(3) 0.8544(2) 0.0368(13) Uani 1 1 d .
H1B1 H 0.3801 1.0593 0.8598 0.044 Uiso 1 1 calc R
H1B2 H 0.2779 1.0136 0.8577 0.044 Uiso 1 1 calc R
C2B C 0.3469(4) 0.9796(3) 0.8009(2) 0.0346(13) Uani 1 1 d .
C3B C 0.2984(4) 0.9869(3) 0.7582(3) 0.0503(16) Uani 1 1 d .
H3B H 0.2525 1.0088 0.7615 0.060 Uiso 1 1 calc R
C4B C 0.3161(5) 0.9624(3) 0.7103(2) 0.0535(18) Uani 1 1 d .
H4B H 0.2834 0.9681 0.6801 0.064 Uiso 1 1 calc R
C5B C 0.3816(4) 0.9296(3) 0.7059(2) 0.0454(16) Uani 1 1 d .
H5B H 0.3944 0.9128 0.6727 0.055 Uiso 1 1 calc R
C6B C 0.4289(4) 0.9212(3) 0.7503(2) 0.0329(13) Uani 1 1 d .
C7B C 0.5200(4) 0.8569(3) 0.7097(2) 0.0445(16) Uani 1 1 d .
C8B C 0.6043(5) 0.8349(3) 0.7184(2) 0.0513(18) Uani 1 1 d .
C9B C 0.5825(6) 0.7754(4) 0.7522(3) 0.077(2) Uani 1 1 d .
H9B1 H 0.5534 0.7882 0.7824 0.116 Uiso 1 1 calc R
H9B2 H 0.6377 0.7658 0.7637 0.116 Uiso 1 1 calc R
H9B3 H 0.5424 0.7341 0.7321 0.116 Uiso 1 1 calc R
C10B C 0.6814(5) 0.8939(4) 0.7442(3) 0.0619(19) Uani 1 1 d .
H10G H 0.6926 0.9327 0.7230 0.093 Uiso 1 1 calc R
H10H H 0.7350 0.8785 0.7475 0.093 Uiso 1 1 calc R
H10I H 0.6665 0.9088 0.7786 0.093 Uiso 1 1 calc R
C11B C 0.6310(7) 0.8099(6) 0.6648(3) 0.109(4) Uani 1 1 d .
H11G H 0.5821 0.7710 0.6481 0.163 Uiso 1 1 calc R
H11H H 0.6847 0.7950 0.6698 0.163 Uiso 1 1 calc R
H11I H 0.6428 0.8478 0.6429 0.163 Uiso 1 1 calc R
C12B C 0.3895(4) 1.0120(3) 0.9458(2) 0.0368(14) Uani 1 1 d .
H12E H 0.3925 0.9815 0.9731 0.044 Uiso 1 1 calc R
H12F H 0.3441 1.0358 0.9542 0.044 Uiso 1 1 calc R
C13B C 0.4778(4) 1.0640(3) 0.9446(2) 0.0360(13) Uani 1 1 d .
H13E H 0.4712 1.1030 0.9260 0.043 Uiso 1 1 calc R
H13F H 0.5035 1.0824 0.9803 0.043 Uiso 1 1 calc R
C14B C 0.6255(4) 1.0691(3) 0.9209(2) 0.0366(13) Uani 1 1 d .
C15B C 0.7792(4) 1.0686(3) 0.9023(2) 0.0443(15) Uani 1 1 d .
C16B C 0.8139(4) 1.0760(4) 0.9585(3) 0.063(2) Uani 1 1 d .
H16G H 0.7903 1.1090 0.9787 0.094 Uiso 1 1 calc R
H16H H 0.8793 1.0928 0.9612 0.094 Uiso 1 1 calc R
H16I H 0.7948 1.0309 0.9720 0.094 Uiso 1 1 calc R
C17B C 0.8152(4) 1.0161(3) 0.8701(3) 0.063(2) Uani 1 1 d .
H17G H 0.7978 0.9716 0.8846 0.094 Uiso 1 1 calc R
H17H H 0.8804 1.0333 0.8713 0.094 Uiso 1 1 calc R
H17I H 0.7903 1.0100 0.8341 0.094 Uiso 1 1 calc R
C18B C 0.8099(5) 1.1385(3) 0.8801(3) 0.068(2) Uani 1 1 d .
H18G H 0.7927 1.1321 0.8428 0.102 Uiso 1 1 calc R
H18H H 0.8749 1.1572 0.8860 0.102 Uiso 1 1 calc R
H18I H 0.7817 1.1708 0.8974 0.102 Uiso 1 1 calc R
C19B C 0.2884(4) 0.9047(3) 0.8966(2) 0.0380(14) Uani 1 1 d .
H19E H 0.2641 0.8846 0.8609 0.046 Uiso 1 1 calc R
H19F H 0.2397 0.9153 0.9155 0.046 Uiso 1 1 calc R
C20B C 0.3234(4) 0.8535(3) 0.9238(2) 0.0391(14) Uani 1 1 d .
H20E H 0.3317 0.8672 0.9616 0.047 Uiso 1 1 calc R
H20F H 0.2804 0.8068 0.9172 0.047 Uiso 1 1 calc R
C21B C 0.4388(4) 0.8006(3) 0.9168(2) 0.0351(13) Uani 1 1 d .
C22B C 0.5656(4) 0.7497(3) 0.9133(2) 0.0404(14) Uani 1 1 d .
C23B C 0.5206(5) 0.6807(3) 0.8805(2) 0.0507(17) Uani 1 1 d .
H23J H 0.4575 0.6649 0.8873 0.076 Uiso 1 1 calc R
H23K H 0.5500 0.6463 0.8896 0.076 Uiso 1 1 calc R
H23L H 0.5256 0.6869 0.8437 0.076 Uiso 1 1 calc R
C24B C 0.5708(5) 0.7376(4) 0.9714(2) 0.0595(19) Uani 1 1 d .
H24J H 0.5857 0.7822 0.9929 0.089 Uiso 1 1 calc R
H24K H 0.6170 0.7150 0.9780 0.089 Uiso 1 1 calc R
H24L H 0.5131 0.7082 0.9799 0.089 Uiso 1 1 calc R
C25B C 0.6625(5) 0.7798(4) 0.8986(3) 0.0610(19) Uani 1 1 d .
H25G H 0.6618 0.7893 0.8623 0.091 Uiso 1 1 calc R
H25H H 0.6958 0.7463 0.9033 0.091 Uiso 1 1 calc R
H25I H 0.6914 0.8228 0.9209 0.091 Uiso 1 1 calc R
C1C C -0.0010(4) 0.4153(3) 0.83303(19) 0.0337(13) Uani 1 1 d .
H1C1 H 0.0205 0.3743 0.8262 0.040 Uiso 1 1 calc R
H1C2 H 0.0516 0.4567 0.8381 0.040 Uiso 1 1 calc R
C2C C -0.0588(4) 0.4202(3) 0.7877(2) 0.0315(13) Uani 1 1 d .
C3C C -0.0510(4) 0.3943(3) 0.7374(2) 0.0377(14) Uani 1 1 d .
H3C H -0.0085 0.3701 0.7304 0.045 Uiso 1 1 calc R
C4C C -0.1056(4) 0.4045(3) 0.6984(2) 0.0485(17) Uani 1 1 d .
H4C H -0.1008 0.3875 0.6638 0.058 Uiso 1 1 calc R
C5C C -0.1674(4) 0.4388(3) 0.7086(2) 0.0456(16) Uani 1 1 d .
H5C H -0.2054 0.4449 0.6810 0.055 Uiso 1 1 calc R
C6C C -0.1753(4) 0.4653(3) 0.7601(2) 0.0332(13) Uani 1 1 d .
C7C C -0.2774(4) 0.5274(3) 0.7430(2) 0.0450(16) Uani 1 1 d .
C8C C -0.3427(4) 0.5626(4) 0.7689(2) 0.0497(16) Uani 1 1 d .
C9C C -0.4067(5) 0.5780(5) 0.7264(3) 0.079(3) Uani 1 1 d .
H9C1 H -0.4389 0.5349 0.7051 0.118 Uiso 1 1 calc R
H9C2 H -0.3717 0.6107 0.7044 0.118 Uiso 1 1 calc R
H9C3 H -0.4497 0.5980 0.7431 0.118 Uiso 1 1 calc R
C10C C -0.3991(4) 0.5192(4) 0.8068(2) 0.0534(17) Uani 1 1 d .
H10J H -0.3616 0.5195 0.8382 0.080 Uiso 1 1 calc R
H10K H -0.4243 0.4716 0.7906 0.080 Uiso 1 1 calc R
H10L H -0.4475 0.5386 0.8160 0.080 Uiso 1 1 calc R
C11C C -0.2868(4) 0.6322(4) 0.7977(3) 0.0587(18) Uani 1 1 d .
H11J H -0.3265 0.6588 0.8098 0.088 Uiso 1 1 calc R
H11K H -0.2464 0.6582 0.7741 0.088 Uiso 1 1 calc R
H11L H -0.2519 0.6240 0.8274 0.088 Uiso 1 1 calc R
C12C C -0.1130(4) 0.3386(3) 0.8791(2) 0.0338(13) Uani 1 1 d .
H12G H -0.0801 0.3053 0.8871 0.041 Uiso 1 1 calc R
H12H H -0.1438 0.3239 0.8440 0.041 Uiso 1 1 calc R
C13C C -0.1812(4) 0.3396(3) 0.9189(2) 0.0323(13) Uani 1 1 d .
H13G H -0.2334 0.2980 0.9116 0.039 Uiso 1 1 calc R
H13H H -0.1544 0.3398 0.9542 0.039 Uiso 1 1 calc R
C14C C -0.2671(3) 0.4093(2) 0.9498(2) 0.0298(12) Uani 1 1 d .
C15C C -0.3334(4) 0.5010(3) 0.9860(2) 0.0441(15) Uani 1 1 d .
C16C C -0.3561(4) 0.5616(3) 0.9647(2) 0.0483(16) Uani 1 1 d .
H16J H -0.3028 0.5917 0.9516 0.072 Uiso 1 1 calc R
H16K H -0.3770 0.5878 0.9923 0.072 Uiso 1 1 calc R
H16L H -0.4031 0.5445 0.9364 0.072 Uiso 1 1 calc R
C17C C -0.2462(5) 0.5355(4) 1.0241(3) 0.069(2) Uani 1 1 d .
H17J H -0.2244 0.4992 1.0375 0.103 Uiso 1 1 calc R
H17K H -0.2606 0.5638 1.0530 0.103 Uiso 1 1 calc R
H17L H -0.2000 0.5647 1.0051 0.103 Uiso 1 1 calc R
C18C C -0.4021(5) 0.4618(4) 1.0169(3) 0.070(2) Uani 1 1 d .
H18J H -0.4550 0.4362 0.9941 0.106 Uiso 1 1 calc R
H18K H -0.4183 0.4937 1.0425 0.106 Uiso 1 1 calc R
H18L H -0.3789 0.4293 1.0348 0.106 Uiso 1 1 calc R
C19C C 0.0109(4) 0.4287(3) 0.92781(19) 0.0301(12) Uani 1 1 d .
H19G H 0.0574 0.4044 0.9258 0.036 Uiso 1 1 calc R
H19H H -0.0233 0.4150 0.9581 0.036 Uiso 1 1 calc R
C20C C 0.0548(4) 0.5075(3) 0.9339(2) 0.0357(13) Uani 1 1 d .
H20G H 0.0823 0.5233 0.9697 0.043 Uiso 1 1 calc R
H20H H 0.1019 0.5198 0.9095 0.043 Uiso 1 1 calc R
C21C C 0.0116(4) 0.6100(3) 0.93750(19) 0.0335(13) Uani 1 1 d .
C22C C -0.0358(4) 0.7182(3) 0.9456(2) 0.0390(14) Uani 1 1 d .
C23C C 0.0380(5) 0.7628(3) 0.9176(3) 0.0570(18) Uani 1 1 d .
H23M H 0.0953 0.7567 0.9294 0.086 Uiso 1 1 calc R
H23N H 0.0401 0.8114 0.9251 0.086 Uiso 1 1 calc R
H23O H 0.0265 0.7492 0.8802 0.086 Uiso 1 1 calc R
C24C C -0.0155(5) 0.7347(3) 1.0037(2) 0.0562(18) Uani 1 1 d .
H24M H -0.0623 0.7040 1.0213 0.084 Uiso 1 1 calc R
H24N H -0.0135 0.7828 1.0138 0.084 Uiso 1 1 calc R
H24O H 0.0422 0.7280 1.0135 0.084 Uiso 1 1 calc R
C25C C -0.1272(5) 0.7304(3) 0.9300(3) 0.062(2) Uani 1 1 d .
H25J H -0.1393 0.7218 0.8922 0.092 Uiso 1 1 calc R
H25K H -0.1248 0.7783 0.9415 0.092 Uiso 1 1 calc R
H25L H -0.1749 0.6988 0.9465 0.092 Uiso 1 1 calc R
C1S C 0.2450(7) 0.7408(5) 0.7946(4) 0.092(2) Uani 1 1 d U
C2S C 0.2263(7) 0.7597(5) 0.7560(4) 0.101(2) Uani 1 1 d U
C3S C 0.1436(6) 0.7843(5) 0.7668(4) 0.100(3) Uani 1 1 d U
H3S1 H 0.1386 0.7902 0.8042 0.150 Uiso 1 1 calc R
H3S2 H 0.0898 0.7497 0.7502 0.150 Uiso 1 1 calc R
H3S3 H 0.1498 0.8284 0.7527 0.150 Uiso 1 1 calc R
C4S C 0.2645(6) 0.7511(5) 0.7090(3) 0.102(3) Uani 1 1 d U
H4S1 H 0.3266 0.7802 0.7118 0.153 Uiso 1 1 calc R
H4S2 H 0.2308 0.7645 0.6810 0.153 Uiso 1 1 calc R
H4S3 H 0.2626 0.7026 0.7013 0.153 Uiso 1 1 calc R
C5S C 0.3401(7) 0.7160(5) 0.7930(4) 0.104(3) Uani 1 1 d .
H5S1 H 0.3470 0.6991 0.7573 0.156 Uiso 1 1 calc R
H5S2 H 0.3364 0.6792 0.8154 0.156 Uiso 1 1 calc R
H5S3 H 0.3916 0.7557 0.8053 0.156 Uiso 1 1 calc R
K1 K 0.39881(13) 0.78381(8) 0.57647(5) 0.0672(5) Uani 1 1 d .
K2 K 0.27927(10) 0.65748(10) 0.45981(7) 0.0785(6) Uani 1 1 d .
K3 K 0.24253(9) 0.65233(7) 0.91920(5) 0.0504(4) Uani 1 1 d .
K4 K 0.38882(10) 0.75908(6) 1.03917(5) 0.0488(4) Uani 1 1 d .
Mn1 Mn 0.52441(7) 0.91443(4) 0.38556(3) 0.0425(3) Uani 1 1 d .
Mn1A Mn 0.07634(5) 0.53745(4) 0.62786(3) 0.0298(2) Uani 1 1 d .
Mn1B Mn 0.47200(5) 0.94083(4) 0.87383(3) 0.0281(2) Uani 1 1 d .
Mn1C Mn -0.12301(5) 0.47767(4) 0.88126(3) 0.0260(2) Uani 1 1 d .
N1 N 0.4055(4) 0.9367(2) 0.38091(18) 0.0481(13) Uani 1 1 d .
N2 N 0.4959(4) 0.9032(2) 0.30273(18) 0.0453(13) Uani 1 1 d .
N3 N 0.5678(4) 1.0112(2) 0.42219(17) 0.0442(13) Uani 1 1 d .
N4 N 0.4526(4) 0.8327(3) 0.41890(19) 0.0470(13) Uani 1 1 d .
N5 N 0.6064(4) 0.8511(3) 0.28430(19) 0.0488(13) Uani 1 1 d .
N6 N 0.7183(4) 1.0295(3) 0.4256(2) 0.0609(16) Uani 1 1 d .
H6N1 H 0.7063 0.9882 0.4084 0.073 Uiso 1 1 calc R
N7 N 0.5662(4) 0.7893(3) 0.4449(2) 0.0644(17) Uani 1 1 d .
H7N1 H 0.5915 0.8059 0.4175 0.077 Uiso 1 1 calc R
N1A N 0.0004(3) 0.5999(2) 0.60906(17) 0.0355(11) Uani 1 1 d .
N2A N 0.0449(3) 0.5719(2) 0.70462(15) 0.0252(9) Uani 1 1 d .
N3A N -0.0188(3) 0.4664(2) 0.58042(16) 0.0354(11) Uani 1 1 d .
N4A N 0.1741(3) 0.6109(2) 0.60025(19) 0.0394(12) Uani 1 1 d .
N5A N 0.1518(3) 0.5364(2) 0.74984(16) 0.0282(10) Uani 1 1 d .
N6A N 0.0185(3) 0.3676(2) 0.59489(17) 0.0381(12) Uani 1 1 d .
H6N2 H 0.0628 0.3957 0.6154 0.046 Uiso 1 1 calc R
N7A N 0.2802(3) 0.5539(3) 0.5949(2) 0.0487(13) Uani 1 1 d .
H7N2 H 0.2422 0.5215 0.6095 0.058 Uiso 1 1 calc R
N1B N 0.3635(3) 0.9702(2) 0.89480(17) 0.0367(11) Uani 1 1 d .
N2B N 0.4119(3) 0.9462(2) 0.79757(16) 0.0304(10) Uani 1 1 d .
N3B N 0.5370(3) 1.0294(2) 0.91737(16) 0.0307(10) Uani 1 1 d .
N4B N 0.4093(3) 0.8535(2) 0.90331(18) 0.0325(11) Uani 1 1 d .
N5B N 0.4986(3) 0.8920(2) 0.75122(17) 0.0395(12) Uani 1 1 d .
N6B N 0.6810(3) 1.0406(2) 0.89707(18) 0.0402(12) Uani 1 1 d .
H6N3 H 0.6576 1.0020 0.8766 0.048 Uiso 1 1 calc R
N7B N 0.5209(3) 0.8013(2) 0.90387(19) 0.0395(12) Uani 1 1 d .
H7N3 H 0.5504 0.8365 0.8881 0.047 Uiso 1 1 calc R
N1C N -0.0486(3) 0.4098(2) 0.88047(15) 0.0274(10) Uani 1 1 d .
N2C N -0.1212(3) 0.4538(2) 0.79894(15) 0.0291(10) Uani 1 1 d .
N3C N -0.2088(3) 0.4016(2) 0.91524(17) 0.0320(10) Uani 1 1 d .
N4C N -0.0151(3) 0.5405(2) 0.92278(15) 0.0315(10) Uani 1 1 d .
N5C N -0.2344(3) 0.5002(2) 0.77703(17) 0.0374(11) Uani 1 1 d .
N6C N -0.3025(3) 0.4642(3) 0.9453(2) 0.0486(14) Uani 1 1 d .
H6N4 H -0.3061 0.4776 0.9142 0.058 Uiso 1 1 calc R
N7C N -0.0495(3) 0.6441(2) 0.93056(17) 0.0370(12) Uani 1 1 d .
H7N4 H -0.1022 0.6200 0.9158 0.044 Uiso 1 1 calc R
O1 O 0.6305(3) 0.89579(19) 0.38431(15) 0.0491(11) Uani 1 1 d .
H1 H 0.6237 0.8576 0.3667 0.074 Uiso 1 1 calc R
O2 O 0.6729(4) 0.8478(3) 0.20653(19) 0.0901(18) Uani 1 1 d .
O3 O 0.6631(3) 1.1185(2) 0.45079(18) 0.0657(14) Uani 1 1 d .
O4 O 0.4316(3) 0.7550(2) 0.47979(15) 0.0486(11) Uani 1 1 d .
O1A O 0.1406(2) 0.48236(18) 0.65000(13) 0.0319(8) Uani 1 1 d .
H1A3 H 0.1807 0.5052 0.6727 0.048 Uiso 1 1 calc R
O2A O 0.2044(3) 0.5600(2) 0.83628(14) 0.0414(10) Uani 1 1 d .
O3A O -0.1086(3) 0.3600(2) 0.54687(16) 0.0505(11) Uani 1 1 d .
O4A O 0.3021(3) 0.6571(2) 0.56190(17) 0.0575(13) Uani 1 1 d .
O1B O 0.5683(2) 0.91741(16) 0.85028(13) 0.0312(8) Uani 1 1 d .
H1B3 H 0.5509 0.8826 0.8281 0.047 Uiso 1 1 calc R
O2B O 0.4767(3) 0.8409(2) 0.66574(16) 0.0659(14) Uani 1 1 d .
O3B O 0.6508(3) 1.1283(2) 0.94433(16) 0.0501(11) Uani 1 1 d .
O4B O 0.3921(3) 0.75106(18) 0.93953(15) 0.0400(10) Uani 1 1 d .
O1C O -0.1882(2) 0.53835(17) 0.87675(13) 0.0319(8) Uani 1 1 d .
H1C H -0.2371 0.5185 0.8597 0.048 Uiso 1 1 calc R
O2C O -0.2662(3) 0.5318(3) 0.69621(16) 0.0648(13) Uani 1 1 d .
O3C O -0.2923(2) 0.36904(17) 0.98394(14) 0.0322(9) Uani 1 1 d .
O4C O 0.0886(2) 0.64195(18) 0.95663(14) 0.0386(9) Uani 1 1 d .
O1S O 0.2174(4) 0.7380(3) 0.8434(2) 0.0899(16) Uani 1 1 d U
O2S O 0.5209(5) 0.7670(5) 1.1001(3) 0.061(3) Uani 0.50 1 d P
O3S O 0.3141(8) 0.6630(9) 0.3721(4) 0.147(7) Uani 0.50 1 d P

loop_
_atom_site_aniso_label
_atom_site_aniso_U_11
_atom_site_aniso_U_22
_atom_site_aniso_U_33
_atom_site_aniso_U_23
_atom_site_aniso_U_13
_atom_site_aniso_U_12
C1 0.061(4) 0.049(4) 0.032(3) 0.008(3) 0.000(3) 0.023(3)
C2 0.070(5) 0.037(3) 0.028(3) 0.012(3) 0.002(3) 0.019(3)
C3 0.064(5) 0.042(3) 0.036(4) 0.013(3) -0.001(3) 0.005(3)
C4 0.076(5) 0.045(4) 0.027(3) 0.013(3) -0.009(3) -0.007(4)
C5 0.088(6) 0.037(3) 0.032(3) 0.006(3) 0.015(4) 0.008(4)
C6 0.079(5) 0.027(3) 0.030(3) 0.005(3) 0.010(3) 0.003(3)
C7 0.102(6) 0.041(4) 0.053(5) 0.002(3) 0.004(4) 0.017(4)
C8 0.083(6) 0.048(4) 0.058(4) -0.010(3) 0.002(4) 0.025(4)
C9 0.105(6) 0.041(4) 0.053(4) 0.003(3) 0.009(4) 0.025(4)
C10 0.073(5) 0.074(5) 0.063(5) -0.016(4) -0.002(4) 0.032(4)
C11 0.116(7) 0.090(6) 0.063(5) -0.001(4) 0.009(5) 0.061(6)
C12 0.067(5) 0.066(4) 0.028(3) 0.004(3) 0.006(3) 0.029(4)
C13 0.094(6) 0.049(4) 0.027(3) -0.002(3) -0.006(3) 0.036(4)
C14 0.075(5) 0.051(4) 0.023(3) -0.014(3) -0.012(3) 0.023(4)
C15 0.080(6) 0.063(5) 0.046(4) -0.002(3) -0.022(4) 0.015(4)
C16 0.071(5) 0.089(6) 0.046(4) -0.010(4) -0.026(4) 0.020(4)
C17 0.121(8) 0.088(7) 0.093(7) 0.043(6) -0.018(6) -0.023(6)
C18 0.077(6) 0.111(7) 0.081(6) -0.033(5) -0.021(5) 0.026(5)
C19 0.087(5) 0.042(4) 0.033(3) 0.011(3) -0.013(3) 0.011(4)
C20 0.077(5) 0.048(4) 0.037(4) 0.016(3) -0.004(3) 0.010(4)
C21 0.064(5) 0.033(3) 0.025(3) 0.004(3) -0.008(3) 0.011(3)
C22 0.075(4) 0.085(4) 0.054(4) 0.032(3) 0.000(3) 0.036(4)
C23 0.079(6) 0.095(6) 0.060(6) 0.028(5) -0.008(5) 0.041(6)
C24 0.100(9) 0.078(8) 0.106(9) 0.029(8) -0.003(9) 0.047(7)
C25 0.079(5) 0.136(6) 0.074(5) 0.045(5) 0.016(4) 0.054(5)
C23' 0.079(7) 0.108(7) 0.056(6) 0.014(6) -0.014(6) 0.032(7)
C24' 0.092(6) 0.090(6) 0.084(6) 0.041(6) 0.003(6) 0.046(6)
C1A 0.031(3) 0.048(3) 0.035(3) 0.004(3) 0.004(3) 0.012(3)
C2A 0.024(3) 0.028(3) 0.040(3) 0.007(2) 0.007(3) -0.001(2)
C3A 0.031(3) 0.037(3) 0.041(3) 0.005(3) 0.013(3) 0.008(3)
C4A 0.027(3) 0.030(3) 0.031(3) -0.001(2) 0.005(2) 0.004(2)
C5A 0.030(3) 0.025(3) 0.021(3) -0.002(2) 0.002(2) -0.003(2)
C6A 0.018(3) 0.023(2) 0.024(3) 0.004(2) 0.001(2) -0.010(2)
C7A 0.028(3) 0.036(3) 0.018(3) 0.007(2) -0.003(2) 0.002(2)
C8A 0.034(3) 0.050(3) 0.031(3) 0.009(3) 0.002(3) 0.007(3)
C9A 0.071(5) 0.094(6) 0.041(4) 0.002(4) -0.011(4) 0.043(4)
C10A 0.029(3) 0.058(4) 0.062(4) 0.012(3) 0.011(3) 0.012(3)
C11A 0.050(4) 0.038(3) 0.059(4) 0.003(3) 0.004(3) 0.017(3)
C12A 0.036(4) 0.063(4) 0.032(3) 0.008(3) -0.009(3) 0.020(3)
C13A 0.022(3) 0.064(4) 0.030(3) 0.005(3) -0.015(2) 0.011(3)
C14A 0.025(3) 0.058(4) 0.023(3) -0.004(3) 0.003(2) 0.008(3)
C15A 0.048(4) 0.040(3) 0.042(3) 0.000(3) -0.009(3) 0.013(3)
C16A 0.065(5) 0.061(4) 0.071(5) 0.012(4) 0.018(4) 0.001(4)
C17A 0.067(5) 0.062(4) 0.046(4) -0.007(3) 0.008(3) 0.024(4)
C18A 0.079(5) 0.063(5) 0.063(5) -0.005(4) -0.030(4) 0.037(4)
C19A 0.034(3) 0.046(3) 0.045(4) 0.014(3) 0.003(3) 0.014(3)
C20A 0.040(4) 0.057(4) 0.049(4) 0.023(3) 0.002(3) 0.014(3)
C21A 0.021(3) 0.061(4) 0.040(3) 0.015(3) 0.001(3) 0.011(3)
C22A 0.053(5) 0.108(6) 0.047(4) 0.023(4) 0.016(4) 0.053(5)
C23A 0.034(4) 0.138(8) 0.096(6) 0.065(6) 0.011(4) 0.032(5)
C24A 0.085(7) 0.191(11) 0.071(6) 0.027(7) 0.024(5) 0.073(7)
C25A 0.052(5) 0.109(7) 0.102(7) 0.002(5) 0.016(5) 0.040(5)
C1B 0.041(4) 0.038(3) 0.034(3) 0.009(2) -0.001(3) 0.015(3)
C2B 0.032(3) 0.029(3) 0.037(3) 0.005(2) -0.008(3) 0.001(2)
C3B 0.054(4) 0.045(4) 0.053(4) 0.010(3) -0.008(3) 0.015(3)
C4B 0.066(5) 0.054(4) 0.037(4) 0.011(3) -0.014(3) 0.012(4)
C5B 0.055(4) 0.041(3) 0.029(3) 0.004(3) -0.012(3) 0.000(3)
C6B 0.032(3) 0.030(3) 0.032(3) 0.004(2) -0.009(2) 0.003(2)
C7B 0.063(4) 0.042(3) 0.024(3) 0.005(3) -0.005(3) 0.009(3)
C8B 0.082(5) 0.061(4) 0.022(3) 0.001(3) 0.006(3) 0.038(4)
C9B 0.095(6) 0.065(5) 0.083(6) 0.019(4) 0.006(5) 0.039(5)
C10B 0.061(5) 0.089(5) 0.044(4) 0.009(4) 0.009(4) 0.034(4)
C11B 0.121(8) 0.180(10) 0.045(5) -0.007(6) 0.021(5) 0.078(8)
C12B 0.050(4) 0.043(3) 0.026(3) 0.006(2) 0.009(3) 0.026(3)
C13B 0.037(3) 0.028(3) 0.043(3) -0.009(2) 0.005(3) 0.012(3)
C14B 0.040(4) 0.034(3) 0.035(3) 0.002(3) -0.001(3) 0.010(3)
C15B 0.029(3) 0.042(3) 0.053(4) -0.005(3) 0.001(3) 0.000(3)
C16B 0.041(4) 0.092(5) 0.057(4) 0.007(4) -0.006(3) 0.025(4)
C17B 0.043(4) 0.052(4) 0.077(5) -0.017(4) 0.006(4) -0.005(3)
C18B 0.062(5) 0.047(4) 0.087(6) 0.005(4) 0.019(4) 0.002(4)
C19B 0.027(3) 0.035(3) 0.052(4) 0.005(3) 0.011(3) 0.008(3)
C20B 0.029(3) 0.041(3) 0.049(4) 0.012(3) 0.007(3) 0.009(3)
C21B 0.043(4) 0.029(3) 0.032(3) 0.008(2) 0.009(3) 0.006(3)
C22B 0.049(4) 0.037(3) 0.044(3) 0.008(3) 0.015(3) 0.023(3)
C23B 0.070(5) 0.038(3) 0.052(4) 0.004(3) 0.023(3) 0.025(3)
C24B 0.076(5) 0.073(5) 0.045(4) 0.018(3) 0.012(4) 0.041(4)
C25B 0.053(5) 0.061(4) 0.074(5) 0.010(4) 0.011(4) 0.024(4)
C1C 0.034(3) 0.035(3) 0.028(3) 0.002(2) 0.016(2) 0.003(2)
C2C 0.031(3) 0.034(3) 0.027(3) 0.001(2) 0.005(2) 0.006(2)
C3C 0.036(3) 0.041(3) 0.035(3) 0.000(3) 0.015(3) 0.009(3)
C4C 0.064(5) 0.056(4) 0.022(3) -0.009(3) 0.013(3) 0.014(4)
C5C 0.055(4) 0.045(3) 0.025(3) 0.000(3) -0.013(3) -0.001(3)
C6C 0.024(3) 0.033(3) 0.034(3) 0.001(2) -0.002(2) -0.004(2)
C7C 0.027(3) 0.064(4) 0.037(4) 0.015(3) -0.010(3) 0.002(3)
C8C 0.036(4) 0.074(5) 0.045(4) 0.019(3) -0.002(3) 0.022(3)
C9C 0.043(4) 0.130(7) 0.072(5) 0.047(5) -0.005(4) 0.030(5)
C10C 0.034(4) 0.075(5) 0.050(4) 0.014(3) 0.001(3) 0.012(3)
C11C 0.042(4) 0.070(5) 0.070(5) 0.012(4) 0.007(4) 0.024(4)
C12C 0.032(3) 0.026(3) 0.044(3) 0.006(2) 0.017(3) 0.008(2)
C13C 0.035(3) 0.025(3) 0.032(3) 0.007(2) 0.009(2) 0.000(2)
C14C 0.027(3) 0.021(3) 0.035(3) 0.000(2) -0.004(2) 0.000(2)
C15C 0.050(4) 0.048(4) 0.048(4) 0.013(3) 0.022(3) 0.030(3)
C16C 0.050(4) 0.047(4) 0.056(4) 0.012(3) 0.023(3) 0.022(3)
C17C 0.066(5) 0.065(5) 0.071(5) 0.001(4) -0.014(4) 0.018(4)
C18C 0.081(6) 0.076(5) 0.078(5) 0.038(4) 0.053(5) 0.045(4)
C19C 0.031(3) 0.034(3) 0.026(3) 0.002(2) 0.006(2) 0.010(2)
C20C 0.045(4) 0.036(3) 0.026(3) -0.005(2) -0.005(3) 0.016(3)
C21C 0.044(4) 0.033(3) 0.023(3) -0.005(2) -0.011(3) 0.015(3)
C22C 0.052(4) 0.031(3) 0.035(3) -0.003(2) -0.008(3) 0.018(3)
C23C 0.069(5) 0.029(3) 0.067(5) 0.007(3) 0.005(4) 0.005(3)
C24C 0.083(5) 0.042(4) 0.042(4) -0.011(3) -0.007(3) 0.023(4)
C25C 0.063(5) 0.042(4) 0.079(5) -0.003(3) -0.026(4) 0.022(3)
C1S 0.105(4) 0.074(4) 0.070(4) 0.013(3) -0.025(4) -0.012(3)
C2S 0.106(4) 0.084(4) 0.084(4) 0.006(4) -0.016(4) -0.016(4)
C3S 0.087(6) 0.085(5) 0.113(6) 0.005(5) -0.021(5) 0.005(5)
C4S 0.097(6) 0.103(6) 0.061(5) -0.014(5) -0.005(5) -0.034(5)
C5S 0.107(8) 0.084(6) 0.113(8) 0.010(6) 0.008(6) 0.015(6)
K1 0.1137(15) 0.0505(9) 0.0349(8) -0.0005(7) -0.0130(8) 0.0246(9)
K2 0.0396(9) 0.0905(13) 0.0888(13) 0.0433(10) -0.0236(9) -0.0129(8)
K3 0.0362(8) 0.0627(9) 0.0341(7) -0.0059(6) 0.0015(6) -0.0109(7)
K4 0.0566(9) 0.0293(7) 0.0523(8) -0.0057(6) 0.0199(7) -0.0001(6)
Mn1 0.0622(7) 0.0365(5) 0.0278(5) 0.0072(4) -0.0019(4) 0.0124(5)
Mn1A 0.0251(5) 0.0388(5) 0.0244(4) 0.0026(3) -0.0004(3) 0.0083(4)
Mn1B 0.0334(5) 0.0243(4) 0.0249(4) 0.0042(3) 0.0015(3) 0.0056(3)
Mn1C 0.0256(5) 0.0262(4) 0.0245(4) 0.0017(3) 0.0037(3) 0.0048(3)
N1 0.074(4) 0.039(3) 0.033(3) 0.009(2) -0.004(3) 0.018(3)
N2 0.071(4) 0.031(3) 0.031(3) 0.008(2) -0.003(3) 0.009(3)
N3 0.065(4) 0.041(3) 0.027(3) 0.000(2) -0.012(2) 0.020(3)
N4 0.049(3) 0.052(3) 0.039(3) 0.017(2) -0.005(2) 0.011(3)
N5 0.070(4) 0.044(3) 0.040(3) 0.009(2) 0.010(3) 0.025(3)
N6 0.069(4) 0.054(3) 0.046(3) -0.025(3) -0.022(3) 0.010(3)
N7 0.068(4) 0.086(4) 0.054(4) 0.046(3) 0.013(3) 0.033(4)
N1A 0.030(3) 0.047(3) 0.029(2) 0.006(2) 0.004(2) 0.009(2)
N2A 0.016(2) 0.029(2) 0.027(2) 0.0002(18) 0.0004(18) 0.0013(18)
N3A 0.036(3) 0.043(3) 0.022(2) -0.002(2) 0.003(2) 0.005(2)
N4A 0.029(3) 0.046(3) 0.046(3) 0.014(2) 0.005(2) 0.012(2)
N5A 0.018(2) 0.032(2) 0.029(2) 0.0026(19) 0.0021(19) 0.0005(19)
N6A 0.033(3) 0.041(3) 0.035(3) -0.008(2) -0.013(2) 0.009(2)
N7A 0.031(3) 0.069(4) 0.057(3) 0.018(3) 0.015(2) 0.025(3)
N1B 0.043(3) 0.032(2) 0.036(3) 0.010(2) 0.000(2) 0.011(2)
N2B 0.034(3) 0.028(2) 0.025(2) 0.0041(18) -0.002(2) 0.003(2)
N3B 0.036(3) 0.032(2) 0.024(2) 0.0017(18) 0.000(2) 0.009(2)
N4B 0.030(3) 0.026(2) 0.044(3) 0.014(2) 0.007(2) 0.007(2)
N5B 0.056(3) 0.038(3) 0.025(2) -0.001(2) 0.002(2) 0.014(2)
N6B 0.033(3) 0.030(2) 0.049(3) -0.013(2) 0.000(2) 0.002(2)
N7B 0.037(3) 0.037(3) 0.054(3) 0.028(2) 0.013(2) 0.017(2)
N1C 0.026(2) 0.032(2) 0.025(2) 0.0057(18) 0.0074(19) 0.0076(19)
N2C 0.023(2) 0.034(2) 0.023(2) -0.0014(19) 0.0031(19) -0.002(2)
N3C 0.035(3) 0.032(2) 0.032(2) 0.0062(19) 0.016(2) 0.012(2)
N4C 0.039(3) 0.032(2) 0.021(2) 0.0030(19) -0.001(2) 0.007(2)
N5C 0.030(3) 0.050(3) 0.028(2) 0.008(2) -0.006(2) 0.006(2)
N6C 0.060(4) 0.055(3) 0.047(3) 0.024(3) 0.026(3) 0.034(3)
N7C 0.037(3) 0.032(2) 0.041(3) -0.010(2) -0.017(2) 0.016(2)
O1 0.074(3) 0.033(2) 0.037(2) 0.0021(18) 0.000(2) 0.010(2)
O2 0.137(6) 0.103(4) 0.041(3) 0.010(3) 0.016(3) 0.051(4)
O3 0.084(4) 0.051(3) 0.055(3) -0.019(2) -0.031(3) 0.022(3)
O4 0.061(3) 0.044(2) 0.034(2) 0.0145(19) -0.006(2) 0.003(2)
O1A 0.0203(19) 0.042(2) 0.032(2) 0.0043(16) -0.0021(16) 0.0079(16)
O2A 0.040(2) 0.048(2) 0.034(2) -0.0034(18) -0.0005(18) 0.0125(19)
O3A 0.034(2) 0.063(3) 0.045(2) -0.003(2) -0.008(2) 0.004(2)
O4A 0.029(2) 0.087(3) 0.057(3) 0.041(3) 0.005(2) 0.007(2)
O1B 0.037(2) 0.0180(17) 0.038(2) 0.0008(15) 0.0070(17) 0.0061(16)
O2B 0.095(4) 0.066(3) 0.037(3) -0.008(2) -0.012(3) 0.030(3)
O3B 0.041(3) 0.041(2) 0.060(3) -0.027(2) -0.004(2) 0.011(2)
O4B 0.046(2) 0.0277(19) 0.050(2) 0.0164(18) 0.016(2) 0.0111(18)
O1C 0.027(2) 0.035(2) 0.033(2) 0.0019(16) -0.0015(16) 0.0082(16)
O2C 0.072(3) 0.095(4) 0.033(3) 0.015(2) 0.000(2) 0.031(3)
O3C 0.030(2) 0.0314(19) 0.036(2) 0.0099(17) 0.0119(17) 0.0070(16)
O4C 0.031(2) 0.035(2) 0.042(2) -0.0073(18) -0.0099(18) 0.0035(17)
O1S 0.100(4) 0.086(3) 0.067(3) 0.012(3) -0.018(3) 0.004(3)
O2S 0.039(5) 0.113(8) 0.043(5) -0.001(5) -0.020(4) 0.049(5)
O3S 0.096(10) 0.227(17) 0.050(7) -0.069(9) 0.034(7) -0.041(10)

loop_
_atom_type_symbol
_atom_type_description
_atom_type_scat_dispersion_real
_atom_type_scat_dispersion_imag
_atom_type_scat_source
C C 0.0033 0.0016 'International Tables Vol C Tables 4.2.6.8 and 6.1.1.4'
H H 0.0000 0.0000 'International Tables Vol C Tables 4.2.6.8 and 6.1.1.4'
N N 0.0061 0.0033 'International Tables Vol C Tables 4.2.6.8 and 6.1.1.4'
O O 0.0106 0.0060 'International Tables Vol C Tables 4.2.6.8 and 6.1.1.4'
K K 0.2009 0.2494 'International Tables Vol C Tables 4.2.6.8 and 6.1.1.4'
Mn Mn 0.3368 0.7283 'International Tables Vol C Tables 4.2.6.8 and 6.1.1.4'

loop_
_geom_angle_atom_site_label_1
_geom_angle_atom_site_label_2
_geom_angle_atom_site_label_3
_geom_angle
_geom_angle_site_symmetry_1
_geom_angle_site_symmetry_3
N1 C1 C2 110.7(5) . .
N2 C2 C3 120.9(6) . .
N2 C2 C1 114.0(5) . .
C3 C2 C1 125.0(6) . .
C2 C3 C4 118.4(6) . .
C5 C4 C3 121.9(6) . .
C4 C5 C6 121.1(6) . .
N5 C6 N2 115.8(5) . .
N5 C6 C5 128.0(6) . .
N2 C6 C5 116.1(6) . .
O2 C7 N5 126.9(7) . .
O2 C7 C8 120.9(8) . .
N5 C7 C8 112.0(6) . .
C9 C8 C7 114.1(7) . .
C9 C8 C10 110.0(6) . .
C7 C8 C10 109.3(5) . .
C9 C8 C11 108.5(6) . .
C7 C8 C11 108.7(6) . .
C10 C8 C11 105.8(6) . .
N1 C12 C13 109.2(5) . .
C12 C13 N3 108.0(5) . .
C12 C13 K1 147.9(4) . 2_676
N3 C13 K1 101.2(4) . 2_676
O3 C14 N6 121.1(7) . .
O3 C14 N3 121.1(6) . .
N6 C14 N3 117.7(5) . .
C17 C15 C18 110.2(8) . .
C17 C15 N6 111.6(6) . .
C18 C15 N6 104.8(6) . .
C17 C15 C16 110.6(7) . .
C18 C15 C16 110.4(6) . .
N6 C15 C16 109.1(6) . .
N1 C19 C20 108.1(5) . .
N4 C20 C19 108.6(5) . .
O4 C21 N7 122.0(5) . .
O4 C21 N4 122.3(6) . .
N7 C21 N4 115.7(6) . .
N7 C22 C23 123.3(9) . .
N7 C22 C25 109.9(6) . .
C23 C22 C25 118.7(9) . .
N7 C22 C24' 116.9(9) . .
C23 C22 C24' 60.6(10) . .
C25 C22 C24' 119.7(9) . .
N7 C22 C23' 98.1(8) . .
C23 C22 C23' 48.2(9) . .
C25 C22 C23' 99.7(9) . .
C24' C22 C23' 108.6(11) . .
N7 C22 C24 94.5(8) . .
C23 C22 C24 108.9(11) . .
C25 C22 C24 93.8(9) . .
C24' C22 C24 48.5(9) . .
C23' C22 C24 157.1(11) . .
N1A C1A C2A 110.0(4) . .
N2A C2A C3A 123.2(5) . .
N2A C2A C1A 115.2(5) . .
C3A C2A C1A 121.3(5) . .
C4A C3A C2A 118.2(5) . .
C3A C4A C5A 120.1(5) . .
C6A C5A C4A 119.3(5) . .
N2A C6A N5A 114.7(4) . .
N2A C6A C5A 120.0(5) . .
N5A C6A C5A 125.3(5) . .
O2A C7A N5A 127.6(5) . .
O2A C7A C8A 117.1(4) . .
N5A C7A C8A 115.4(4) . .
C7A C8A C9A 111.5(5) . .
C7A C8A C11A 110.8(5) . .
C9A C8A C11A 108.8(5) . .
C7A C8A C10A 109.6(5) . .
C9A C8A C10A 107.8(5) . .
C11A C8A C10A 108.3(5) . .
C13A C12A N1A 109.9(5) . .
N3A C13A C12A 109.6(4) . .
O3A C14A N6A 122.0(6) . .
O3A C14A N3A 121.8(5) . .
N6A C14A N3A 116.3(5) . .
N6A C15A C18A 108.0(5) . .
N6A C15A C16A 110.3(5) . .
C18A C15A C16A 110.1(6) . .
N6A C15A C17A 110.6(5) . .
C18A C15A C17A 108.1(5) . .
C16A C15A C17A 109.7(5) . .
N1A C19A C20A 110.5(5) . .
N4A C20A C19A 108.9(5) . .
O4A C21A N4A 123.8(6) . .
O4A C21A N7A 121.1(5) . .
N4A C21A N7A 115.1(5) . .
O4A C21A K2 41.1(3) . .
N4A C21A K2 111.6(4) . .
N7A C21A K2 116.0(4) . .
N7A C22A C23A 108.8(6) . .
N7A C22A C25A 104.9(6) . .
C23A C22A C25A 111.2(6) . .
N7A C22A C24A 109.9(6) . .
C23A C22A C24A 110.0(7) . .
C25A C22A C24A 111.8(7) . .
N1B C1B C2B 110.9(4) . .
C3B C2B N2B 121.9(5) . .
C3B C2B C1B 123.3(6) . .
N2B C2B C1B 114.6(4) . .
C2B C3B C4B 119.3(6) . .
C3B C4B C5B 119.9(6) . .
C4B C5B C6B 119.7(6) . .
N2B C6B N5B 114.1(4) . .
N2B C6B C5B 120.3(5) . .
N5B C6B C5B 125.5(5) . .
O2B C7B N5B 126.1(6) . .
O2B C7B C8B 118.9(5) . .
N5B C7B C8B 115.0(5) . .
C10B C8B C7B 111.8(5) . .
C10B C8B C9B 110.3(6) . .
C7B C8B C9B 107.6(6) . .
C10B C8B C11B 108.7(7) . .
C7B C8B C11B 108.5(6) . .
C9B C8B C11B 109.9(6) . .
N1B C12B C13B 109.9(4) . .
N3B C13B C12B 108.0(4) . .
O3B C14B N6B 122.2(5) . .
O3B C14B N3B 121.9(5) . .
N6B C14B N3B 115.9(5) . .
N6B C15B C16B 110.5(5) . .
N6B C15B C18B 111.2(5) . .
C16B C15B C18B 110.3(6) . .
N6B C15B C17B 106.3(5) . .
C16B C15B C17B 109.9(6) . .
C18B C15B C17B 108.6(6) . .
N1B C19B C20B 109.2(4) . .
N4B C20B C19B 107.8(4) . .
O4B C21B N7B 120.3(5) . .
O4B C21B N4B 123.3(5) . .
N7B C21B N4B 116.4(5) . .
O4B C21B K4 39.7(3) . .
N7B C21B K4 116.0(3) . .
N4B C21B K4 112.9(3) . .
N7B C22B C23B 111.7(5) . .
N7B C22B C25B 105.8(5) . .
C23B C22B C25B 110.4(5) . .
N7B C22B C24B 112.2(5) . .
C23B C22B C24B 109.4(5) . .
C25B C22B C24B 107.2(5) . .
N1C C1C C2C 111.8(4) . .
N2C C2C C3C 121.8(5) . .
N2C C2C C1C 114.5(4) . .
C3C C2C C1C 123.7(5) . .
C4C C3C C2C 118.4(5) . .
C3C C4C C5C 120.8(5) . .
C4C C5C C6C 120.6(5) . .
N2C C6C N5C 114.0(5) . .
N2C C6C C5C 118.0(5) . .
N5C C6C C5C 127.9(5) . .
O2C C7C N5C 128.3(6) . .
O2C C7C C8C 119.1(5) . .
N5C C7C C8C 112.4(5) . .
C10C C8C C11C 109.6(6) . .
C10C C8C C7C 113.1(5) . .
C11C C8C C7C 107.7(5) . .
C10C C8C C9C 108.6(5) . .
C11C C8C C9C 107.8(6) . .
C7C C8C C9C 110.0(5) . .
N1C C12C C13C 109.4(4) . .
N3C C13C C12C 107.7(4) . .
O3C C14C N3C 123.9(5) . .
O3C C14C N6C 119.9(5) . .
N3C C14C N6C 116.2(5) . .
O3C C14C K4 39.6(2) . 2_567
N3C C14C K4 102.8(3) . 2_567
N6C C14C K4 125.5(4) . 2_567
N6C C15C C18C 118.4(6) . .
N6C C15C C16C 108.4(5) . .
C18C C15C C16C 113.5(5) . .
N6C C15C C17C 103.5(5) . .
C18C C15C C17C 107.2(6) . .
C16C C15C C17C 104.4(5) . .
N1C C19C C20C 108.6(4) . .
N4C C20C C19C 107.8(4) . .
O4C C21C N7C 120.2(5) . .
O4C C21C N4C 122.9(5) . .
N7C C21C N4C 116.9(5) . .
N7C C22C C23C 111.8(5) . .
N7C C22C C24C 110.2(5) . .
C23C C22C C24C 110.3(5) . .
N7C C22C C25C 104.7(5) . .
C23C C22C C25C 110.6(5) . .
C24C C22C C25C 109.2(5) . .
C2S C1S O1S 138.1(13) . .
C2S C1S C5S 112.9(11) . .
O1S C1S C5S 108.7(7) . .
C1S C2S C4S 125.1(13) . .
C1S C2S C3S 104.7(11) . .
C4S C2S C3S 129.5(10) . .
O4A K1 O2B 122.34(16) . .
O4A K1 O3 120.67(15) . 2_676
O2B K1 O3 99.39(14) . 2_676
O4A K1 O4 81.31(14) . .
O2B K1 O4 142.16(17) . .
O3 K1 O4 90.19(15) 2_676 .
O4A K1 C13 166.80(14) . 2_676
O2B K1 C13 70.55(15) . 2_676
O3 K1 C13 49.70(16) 2_676 2_676
O4 K1 C13 89.27(14) . 2_676
O4A K1 K2 44.03(10) . .
O2B K1 K2 165.58(12) . .
O3 K1 K2 93.50(10) 2_676 .
O4 K1 K2 43.35(10) . .
C13 K1 K2 123.38(11) 2_676 .
O3S K2 O3A 102.4(4) . 2_566
O3S K2 O4 84.4(3) . .
O3A K2 O4 141.07(16) 2_566 .
O3S K2 O4A 159.6(4) . .
O3A K2 O4A 97.95(14) 2_566 .
O4 K2 O4A 79.84(13) . .
O3S K2 C21A 163.7(5) . .
O3A K2 C21A 86.34(14) 2_566 .
O4 K2 C21A 97.42(14) . .
O4A K2 C21A 17.88(13) . .
O3S K2 K1 126.8(3) . .
O3A K2 K1 112.29(12) 2_566 .
O4 K2 K1 43.56(10) . .
O4A K2 K1 42.17(11) . .
C21A K2 K1 59.57(11) . .
O4C K3 O4B 128.83(12) . .
O4C K3 O2A 104.12(12) . .
O4B K3 O2A 125.00(13) . .
O4C K3 O3C 83.94(12) . 2_567
O4B K3 O3C 78.60(12) . 2_567
O2A K3 O3C 126.20(13) . 2_567
O4C K3 O1S 94.32(16) . .
O4B K3 O1S 81.52(14) . .
O2A K3 O1S 80.69(15) . .
O3C K3 O1S 152.73(14) 2_567 .
O4C K3 K4 96.88(9) . .
O4B K3 K4 41.65(9) . .
O2A K3 K4 154.98(10) . .
O3C K3 K4 42.37(8) 2_567 .
O1S K3 K4 111.45(12) . .
O2S K4 O3B 107.3(2) . 2_677
O2S K4 O4B 123.9(2) . .
O3B K4 O4B 99.81(14) 2_677 .
O2S K4 O3C 111.0(3) . 2_567
O3B K4 O3C 132.77(14) 2_677 2_567
O4B K4 O3C 80.90(12) . 2_567
O2S K4 C21B 114.9(2) . .
O3B K4 C21B 88.54(14) 2_677 .
O4B K4 C21B 18.37(12) . .
O3C K4 C21B 99.20(12) 2_567 .
O2S K4 C14C 98.9(3) . 2_567
O3B K4 C14C 130.93(14) 2_677 2_567
O4B K4 C14C 98.73(12) . 2_567
O3C K4 C14C 17.97(11) 2_567 2_567
C21B K4 C14C 116.94(13) . 2_567
O2S K4 K3 143.8(2) . .
O3B K4 K3 108.25(11) 2_677 .
O4B K4 K3 42.16(9) . .
O3C K4 K3 44.39(8) 2_567 .
C21B K4 K3 59.64(10) . .
C14C K4 K3 61.73(9) 2_567 .
O1 Mn1 N4 100.3(2) . .
O1 Mn1 N3 98.5(2) . .
N4 Mn1 N3 123.4(2) . .
O1 Mn1 N1 175.44(19) . .
N4 Mn1 N1 82.7(2) . .
N3 Mn1 N1 82.5(2) . .
O1 Mn1 N2 96.33(19) . .
N4 Mn1 N2 112.61(19) . .
N3 Mn1 N2 117.57(18) . .
N1 Mn1 N2 79.3(2) . .
O1A Mn1A N4A 99.91(17) . .
O1A Mn1A N3A 99.51(18) . .
N4A Mn1A N3A 122.15(19) . .
O1A Mn1A N1A 175.20(17) . .
N4A Mn1A N1A 82.89(18) . .
N3A Mn1A N1A 82.10(18) . .
O1A Mn1A N2A 95.97(16) . .
N4A Mn1A N2A 111.65(17) . .
N3A Mn1A N2A 119.70(16) . .
N1A Mn1A N2A 79.35(16) . .
O1B Mn1B N4B 99.89(16) . .
O1B Mn1B N3B 98.63(17) . .
N4B Mn1B N3B 123.69(18) . .
O1B Mn1B N1B 175.52(17) . .
N4B Mn1B N1B 83.34(18) . .
N3B Mn1B N1B 81.98(18) . .
O1B Mn1B N2B 95.78(17) . .
N4B Mn1B N2B 111.69(17) . .
N3B Mn1B N2B 118.64(16) . .
N1B Mn1B N2B 80.09(18) . .
O1C Mn1C N4C 98.69(17) . .
O1C Mn1C N3C 100.68(17) . .
N4C Mn1C N3C 119.61(18) . .
O1C Mn1C N1C 175.67(16) . .
N4C Mn1C N1C 82.81(17) . .
N3C Mn1C N1C 81.97(17) . .
O1C Mn1C N2C 95.88(16) . .
N4C Mn1C N2C 120.53(17) . .
N3C Mn1C N2C 113.53(17) . .
N1C Mn1C N2C 79.89(16) . .
C1 N1 C19 109.6(5) . .
C1 N1 C12 111.6(5) . .
C19 N1 C12 110.9(5) . .
C1 N1 Mn1 109.1(4) . .
C19 N1 Mn1 108.8(4) . .
C12 N1 Mn1 106.7(4) . .
C2 N2 C6 121.4(5) . .
C2 N2 Mn1 112.3(4) . .
C6 N2 Mn1 126.3(4) . .
C14 N3 C13 114.9(5) . .
C14 N3 Mn1 131.3(4) . .
C13 N3 Mn1 113.2(4) . .
C21 N4 C20 113.4(5) . .
C21 N4 Mn1 129.4(4) . .
C20 N4 Mn1 114.8(4) . .
C6 N5 C7 121.0(6) . .
C14 N6 C15 125.9(5) . .
C21 N7 C22 127.2(6) . .
C12A N1A C19A 113.5(4) . .
C12A N1A C1A 111.0(4) . .
C19A N1A C1A 110.0(4) . .
C12A N1A Mn1A 106.3(3) . .
C19A N1A Mn1A 107.6(3) . .
C1A N1A Mn1A 108.1(3) . .
C2A N2A C6A 119.2(4) . .
C2A N2A Mn1A 112.2(3) . .
C6A N2A Mn1A 128.5(3) . .
C14A N3A C13A 114.9(4) . .
C14A N3A Mn1A 131.4(4) . .
C13A N3A Mn1A 113.1(3) . .
C21A N4A C20A 113.3(5) . .
C21A N4A Mn1A 131.7(4) . .
C20A N4A Mn1A 113.7(4) . .
C7A N5A C6A 123.5(4) . .
C14A N6A C15A 126.5(5) . .
C21A N7A C22A 125.9(6) . .
C12B N1B C1B 111.5(4) . .
C12B N1B C19B 113.2(4) . .
C1B N1B C19B 109.8(4) . .
C12B N1B Mn1B 106.7(3) . .
C1B N1B Mn1B 108.6(3) . .
C19B N1B Mn1B 106.9(3) . .
C6B N2B C2B 118.9(4) . .
C6B N2B Mn1B 129.5(4) . .
C2B N2B Mn1B 111.6(3) . .
C14B N3B C13B 113.6(4) . .
C14B N3B Mn1B 131.5(4) . .
C13B N3B Mn1B 114.1(3) . .
C21B N4B C20B 113.4(4) . .
C21B N4B Mn1B 131.1(4) . .
C20B N4B Mn1B 114.1(3) . .
C7B N5B C6B 124.0(5) . .
C14B N6B C15B 124.9(5) . .
C21B N7B C22B 126.3(5) . .
C19C N1C C1C 113.3(4) . .
C19C N1C C12C 112.0(4) . .
C1C N1C C12C 109.8(4) . .
C19C N1C Mn1C 106.8(3) . .
C1C N1C Mn1C 107.8(3) . .
C12C N1C Mn1C 106.9(3) . .
C6C N2C C2C 120.3(4) . .
C6C N2C Mn1C 128.2(4) . .
C2C N2C Mn1C 111.5(3) . .
C14C N3C C13C 113.2(4) . .
C14C N3C Mn1C 127.1(3) . .
C13C N3C Mn1C 115.1(3) . .
C21C N4C C20C 112.9(4) . .
C21C N4C Mn1C 132.8(4) . .
C20C N4C Mn1C 113.8(3) . .
C7C N5C C6C 119.9(5) . .
C14C N6C C15C 126.6(5) . .
C21C N7C C22C 125.6(5) . .
C14 O3 K1 134.3(4) . 2_676
C21 O4 K2 129.9(4) . .
C21 O4 K1 132.0(3) . .
K2 O4 K1 93.09(15) . .
C7A O2A K3 160.7(4) . .
C14A O3A K2 140.2(4) . 2_566
C21A O4A K1 142.2(4) . .
C21A O4A K2 121.0(4) . .
K1 O4A K2 93.80(14) . .
C7B O2B K1 167.4(4) . .
C14B O3B K4 144.0(4) . 2_677
C21B O4B K4 121.9(3) . .
C21B O4B K3 137.1(4) . .
K4 O4B K3 96.19(13) . .
C14C O3C K4 122.4(3) . 2_567
C14C O3C K3 140.8(3) . 2_567
K4 O3C K3 93.24(12) 2_567 2_567
C21C O4C K3 130.1(3) . .
C1S O1S K3 129.4(6) . .

loop_
_geom_bond_atom_site_label_1
_geom_bond_atom_site_label_2
_geom_bond_distance
_geom_bond_site_symmetry_2
C1 N1 1.462(7) .
C1 C2 1.494(8) .
C2 N2 1.369(8) .
C2 C3 1.375(8) .
C3 C4 1.375(9) .
C4 C5 1.341(10) .
C5 C6 1.421(9) .
C6 N5 1.346(8) .
C6 N2 1.398(8) .
C7 O2 1.239(8) .
C7 N5 1.356(9) .
C7 C8 1.538(10) .
C8 C9 1.498(10) .
C8 C10 1.549(9) .
C8 C11 1.599(10) .
C12 N1 1.492(7) .
C12 C13 1.497(9) .
C13 N3 1.517(8) .
C13 K1 3.463(7) 2_676
C14 O3 1.293(7) .
C14 N6 1.319(8) .
C14 N3 1.343(8) .
C15 C17 1.492(10) .
C15 C18 1.505(11) .
C15 N6 1.517(9) .
C15 C16 1.534(9) .
C19 N1 1.491(8) .
C19 C20 1.559(8) .
C20 N4 1.447(8) .
C21 O4 1.260(7) .
C21 N7 1.351(8) .
C21 N4 1.367(7) .
C22 N7 1.442(8) .
C22 C23 1.474(16) .
C22 C25 1.488(10) .
C22 C24' 1.538(17) .
C22 C23' 1.617(17) .
C22 C24 1.720(18) .
C1A N1A 1.502(7) .
C1A C2A 1.507(7) .
C2A N2A 1.342(7) .
C2A C3A 1.375(7) .
C3A C4A 1.366(7) .
C4A C5A 1.397(7) .
C5A C6A 1.391(7) .
C6A N2A 1.366(6) .
C6A N5A 1.386(7) .
C7A O2A 1.240(6) .
C7A N5A 1.339(6) .
C7A C8A 1.521(8) .
C8A C9A 1.534(8) .
C8A C11A 1.536(8) .
C8A C10A 1.559(8) .
C12A C13A 1.474(8) .
C12A N1A 1.478(7) .
C13A N3A 1.457(7) .
C14A O3A 1.243(6) .
C14A N6A 1.340(7) .
C14A N3A 1.370(7) .
C15A N6A 1.450(7) .
C15A C18A 1.537(8) .
C15A C16A 1.553(9) .
C15A C17A 1.581(8) .
C19A N1A 1.492(7) .
C19A C20A 1.503(8) .
C20A N4A 1.492(7) .
C21A O4A 1.243(7) .
C21A N4A 1.339(7) .
C21A N7A 1.372(8) .
C21A K2 3.469(6) .
C22A N7A 1.489(8) .
C22A C23A 1.513(11) .
C22A C25A 1.522(11) .
C22A C24A 1.563(10) .
C1B N1B 1.499(7) .
C1B C2B 1.503(8) .
C2B C3B 1.358(8) .
C2B N2B 1.379(7) .
C3B C4B 1.370(9) .
C4B C5B 1.380(9) .
C5B C6B 1.390(7) .
C6B N2B 1.355(7) .
C6B N5B 1.385(7) .
C7B O2B 1.268(7) .
C7B N5B 1.348(7) .
C7B C8B 1.526(9) .
C8B C10B 1.516(10) .
C8B C9B 1.526(9) .
C8B C11B 1.555(9) .
C12B N1B 1.481(7) .
C12B C13B 1.486(8) .
C13B N3B 1.485(6) .
C14B O3B 1.244(6) .
C14B N6B 1.324(7) .
C14B N3B 1.386(7) .
C15B N6B 1.476(7) .
C15B C16B 1.513(9) .
C15B C18B 1.537(9) .
C15B C17B 1.546(8) .
C19B N1B 1.510(7) .
C19B C20B 1.518(8) .
C20B N4B 1.473(7) .
C21B O4B 1.274(6) .
C21B N7B 1.343(7) .
C21B N4B 1.352(7) .
C21B K4 3.431(6) .
C22B N7B 1.449(7) .
C22B C23B 1.532(8) .
C22B C25B 1.549(9) .
C22B C24B 1.553(8) .
C1C N1C 1.468(6) .
C1C C2C 1.480(7) .
C2C N2C 1.371(7) .
C2C C3C 1.389(7) .
C3C C4C 1.363(8) .
C4C C5C 1.369(9) .
C5C C6C 1.420(8) .
C6C N2C 1.365(7) .
C6C N5C 1.385(7) .
C7C O2C 1.245(7) .
C7C N5C 1.336(7) .
C7C C8C 1.554(9) .
C8C C10C 1.524(9) .
C8C C11C 1.537(9) .
C8C C9C 1.569(8) .
C12C N1C 1.504(6) .
C12C C13C 1.527(7) .
C13C N3C 1.453(6) .
C14C O3C 1.261(6) .
C14C N3C 1.344(7) .
C14C N6C 1.392(7) .
C14C K4 3.453(5) 2_567
C15C N6C 1.422(7) .
C15C C18C 1.466(9) .
C15C C16C 1.517(8) .
C15C C17C 1.594(9) .
C19C N1C 1.460(6) .
C19C C20C 1.541(7) .
C20C N4C 1.470(7) .
C21C O4C 1.251(6) .
C21C N7C 1.348(7) .
C21C N4C 1.365(6) .
C22C N7C 1.472(6) .
C22C C23C 1.513(9) .
C22C C24C 1.514(8) .
C22C C25C 1.565(8) .
C1S C2S 1.159(12) .
C1S O1S 1.361(11) .
C1S C5S 1.706(13) .
C2S C4S 1.406(13) .
C2S C3S 1.545(14) .
K1 O4A 2.570(5) .
K1 O2B 2.579(4) .
K1 O3 2.582(5) 2_676
K1 O4 2.636(4) .
K1 C13 3.463(7) 2_676
K1 K2 3.820(2) .
K2 O3S 2.375(11) .
K2 O3A 2.594(4) 2_566
K2 O4 2.626(4) .
K2 O4A 2.661(5) .
K3 O4C 2.606(4) .
K3 O4B 2.609(4) .
K3 O2A 2.650(4) .
K3 O3C 2.708(4) 2_567
K3 O1S 2.827(6) .
K3 K4 3.8645(19) .
K4 O2S 2.504(7) .
K4 O3B 2.541(4) 2_677
K4 O4B 2.583(4) .
K4 O3C 2.609(4) 2_567
K4 C14C 3.453(5) 2_567
Mn1 O1 1.810(5) .
Mn1 N4 2.015(5) .
Mn1 N3 2.018(5) .
Mn1 N1 2.042(6) .
Mn1 N2 2.155(5) .
Mn1A O1A 1.818(3) .
Mn1A N4A 2.021(5) .
Mn1A N3A 2.025(4) .
Mn1A N1A 2.045(5) .
Mn1A N2A 2.180(4) .
Mn1B O1B 1.826(4) .
Mn1B N4B 2.006(4) .
Mn1B N3B 2.008(4) .
Mn1B N1B 2.039(5) .
Mn1B N2B 2.178(4) .
Mn1C O1C 1.820(3) .
Mn1C N4C 2.000(4) .
Mn1C N3C 2.036(4) .
Mn1C N1C 2.044(4) .
Mn1C N2C 2.154(4) .
O3 K1 2.582(5) 2_676
O3A K2 2.594(4) 2_566
O3B K4 2.541(4) 2_677
O3C K4 2.609(4) 2_567
O3C K3 2.708(4) 2_567
